data_2007682
loop_
_publ_author_name
'Cyra\~nski, Michal K.'
'Mieczkowski, J\.ozef'

_publ_section_title
;
 2-Chloro-3-cyano-6-phenylpyridine
;
_journal_issue 10
_journal_name_full 'Acta Crystallographica Section C'
_journal_page_first 1521
_journal_page_last 1523
_journal_paper_doi 10.1107/S0108270198006015
_journal_volume 54
_journal_year 1998
_chemical_formula_moiety 'C12 H7 Cl N2'
_chemical_formula_sum 'C12 H7 Cl N2'
_chemical_formula_weight 214.65
_chemical_name_systematic
;
 2-Chloro-3-cyano-6-phenylpyridine
;
_space_group_IT_number 14
_symmetry_cell_setting monoclinic
_symmetry_space_group_name_Hall '-P 2ybc'
_symmetry_space_group_name_H-M 'P 1 21/c 1'
_cell_angle_alpha 90.00
_cell_angle_beta 101.45(3)
_cell_angle_gamma 90.00
_cell_formula_units_Z 4
_cell_length_a 6.5850(10)
_cell_length_b 11.066(2)
_cell_length_c 14.207(3)
_cell_measurement_reflns_used 82
_cell_measurement_temperature 293(2)
_cell_measurement_theta_max 79.0
_cell_measurement_theta_min 0.2
_cell_volume 1014.7(3)
_computing_cell_refinement 'KM-4 Software'
_computing_data_collection 'KM-4 Software (Kuma Diffraction, 1991)'
_computing_data_reduction 'KM-4 Software'
_computing_molecular_graphics 'SHELXTL/PC (Sheldrick, 1990b)'
_computing_publication_material SHELXL93
_computing_structure_refinement 'SHELXL93 (Sheldrick, 1993)'
_computing_structure_solution 'SHELXS86 (Sheldrick, 1990a)'
_diffrn_ambient_temperature 293(2)
_diffrn_measurement_device_type 'KM-4 Kuma'
_diffrn_measurement_method \w/\q
_diffrn_radiation_monochromator graphite
_diffrn_radiation_source 'fine-focus sealed tube'
_diffrn_radiation_type CuK\a
_diffrn_radiation_wavelength 1.54178
_diffrn_reflns_av_R_equivalents 0.037
_diffrn_reflns_av_sigmaI/netI 0.0275
_diffrn_reflns_limit_h_max 1
_diffrn_reflns_limit_h_min -8
_diffrn_reflns_limit_k_max 14
_diffrn_reflns_limit_k_min -1
_diffrn_reflns_limit_l_max 17
_diffrn_reflns_limit_l_min -17
_diffrn_reflns_number 3028
_diffrn_reflns_theta_max 79.09
_diffrn_reflns_theta_min 5.11
_diffrn_standards_decay_% 1.5
_diffrn_standards_interval_count 100
_diffrn_standards_number 3
_exptl_absorpt_coefficient_mu 3.023
_exptl_absorpt_correction_type none
_exptl_crystal_colour colorless
_exptl_crystal_density_diffrn 1.405
_exptl_crystal_density_method 'not measured'
_exptl_crystal_description prism
_exptl_crystal_F_000 440
_exptl_crystal_size_max 0.30
_exptl_crystal_size_mid 0.25
_exptl_crystal_size_min 0.25
_refine_diff_density_max 0.327
_refine_diff_density_min -0.386
_refine_ls_extinction_coef 0.040(4)
_refine_ls_extinction_method SHELXL93
_refine_ls_goodness_of_fit_all 1.032
_refine_ls_goodness_of_fit_obs 1.077
_refine_ls_hydrogen_treatment refall
_refine_ls_matrix_type full
_refine_ls_number_parameters 165
_refine_ls_number_reflns 2104
_refine_ls_number_restraints 0
_refine_ls_restrained_S_all 1.160
_refine_ls_restrained_S_obs 1.077
_refine_ls_R_factor_all 0.064
_refine_ls_R_factor_obs 0.050
_refine_ls_shift/esd_max -0.027
_refine_ls_shift/esd_mean 0.004
_refine_ls_structure_factor_coef Fsqd
_refine_ls_weighting_details 'w = 1/[\s^2^(Fo^2^)+(0.1009P)^2^+0.0744P] where P = (Fo^2^+2Fc^2^)/3'
_refine_ls_weighting_scheme calc
_refine_ls_wR_factor_all 0.163
_refine_ls_wR_factor_obs 0.132
_reflns_number_observed 1617
_reflns_number_total 2119
_reflns_observed_criterion I>2\s(I)
_cod_data_source_file av1021.cif
_cod_data_source_block av1021
_cod_depositor_comments
;
The following automatic conversions were performed:
'_geom_bond_publ_flag' value 'Yes' changed to 'yes' according to
'/home/saulius/struct/CIF-dictionaries/cif_core.dic' dictionary named
'cif_core.dic' version 2.4.1 from 2010-06-29 (6
times).

'_geom_bond_publ_flag' value 'No' changed to 'no' according to
'/home/saulius/struct/CIF-dictionaries/cif_core.dic' dictionary named
'cif_core.dic' version 2.4.1 from 2010-06-29 (17 times).

Automatic conversion script
Id: cif_fix_enum 1527 2010-12-29 10:47:43Z saulius 

The following automatic conversions were performed:

'_refine_ls_weighting_scheme' value 'calc w =
1/[\s^2^(Fo^2^)+(0.1009P)^2^+0.0744P] where P = (Fo^2^+2Fc^2^)/3' was
changed to 'calc'. New tag '_refine_ls_weighting_details' was
created. The value of the new tag was set to 'w =
1/[\s^2^(Fo^2^)+(0.1009P)^2^+0.0744P] where P = (Fo^2^+2Fc^2^)/3'.

Automatic conversion script
Id: cif_fix_values 3143 2015-03-26 13:38:13Z robertas 
;
_cod_original_sg_symbol_H-M 'P 21/c'
_cod_database_code 2007682

loop_
_symmetry_equiv_pos_as_xyz
'x, y, z'
'-x, y+1/2, -z+1/2'
'-x, -y, -z'
'x, -y-1/2, z-1/2'

loop_
_atom_site_aniso_label
_atom_site_aniso_U_11
_atom_site_aniso_U_22
_atom_site_aniso_U_33
_atom_site_aniso_U_12
_atom_site_aniso_U_13
_atom_site_aniso_U_23
N1 0.0435(8) 0.0474(7) 0.0721(9) 0.0020(5) 0.0037(6) 0.0003(6)
C2 0.0438(8) 0.0482(8) 0.0656(9) 0.0018(6) 0.0030(7) 0.0003(6)
Cl1 0.0565(4) 0.0461(3) 0.1427(6) 0.0059(2) -0.0113(3) -0.0033(2)
C3 0.0470(9) 0.0553(9) 0.0603(9) -0.0063(7) 0.0081(7) 0.0012(7)
C13 0.0490(10) 0.0639(11) 0.0777(11) -0.0088(8) 0.0063(8) -0.0003(8)
N2 0.0663(11) 0.0671(11) 0.1159(15) -0.0185(9) 0.0056(10) -0.0004(9)
C4 0.0408(9) 0.0680(11) 0.0818(12) -0.0001(8) 0.0071(8) 0.0035(9)
C5 0.0449(9) 0.0579(9) 0.0795(11) 0.0057(7) 0.0088(8) 0.0056(8)
C6 0.0469(8) 0.0479(8) 0.0532(8) 0.0037(6) 0.0097(6) 0.0033(6)
C7 0.0536(10) 0.0479(8) 0.0550(8) 0.0016(7) 0.0147(7) 0.0019(6)
C8 0.0630(12) 0.0520(10) 0.0842(12) 0.0083(8) 0.0167(10) 0.0091(8)
C9 0.090(2) 0.0469(10) 0.0891(13) 0.0048(9) 0.0267(12) 0.0065(8)
C10 0.088(2) 0.0522(10) 0.0793(12) -0.0110(9) 0.0228(11) -0.0029(8)
C11 0.0656(13) 0.0630(11) 0.0815(12) -0.0117(9) 0.0117(10) -0.0078(9)
C12 0.0549(10) 0.0499(9) 0.0714(10) -0.0004(7) 0.0074(8) -0.0030(7)

loop_
_atom_site_label
_atom_site_fract_x
_atom_site_fract_y
_atom_site_fract_z
_atom_site_U_iso_or_equiv
_atom_site_thermal_displace_type
_atom_site_calc_flag
_atom_site_refinement_flags
_atom_site_occupancy
_atom_site_disorder_group
_atom_site_type_symbol
N1 0.5989(2) 0.36726(12) 0.88557(11) 0.0554(4) Uani d . 1 . N
C2 0.5125(3) 0.26005(15) 0.87760(12) 0.0536(4) Uani d . 1 . C
Cl1 0.67936(8) 0.13827(4) 0.90252(5) 0.0861(3) Uani d . 1 . Cl
C3 0.3002(3) 0.23860(15) 0.85047(12) 0.0546(4) Uani d . 1 . C
C13 0.2173(3) 0.1188(2) 0.8453(2) 0.0644(5) Uani d . 1 . C
N2 0.1508(3) 0.0238(2) 0.8405(2) 0.0848(6) Uani d . 1 . N
C4 0.1740(3) 0.3395(2) 0.8291(2) 0.0642(5) Uani d . 1 . C
H41 0.034(5) 0.330(3) 0.8080(18) 0.086(7) Uiso d . 1 . H
C5 0.2623(3) 0.4524(2) 0.83603(15) 0.0613(5) Uani d . 1 . C
H51 0.169(4) 0.528(2) 0.8237(17) 0.086(7) Uiso d . 1 . H
C6 0.4758(3) 0.46509(14) 0.86615(11) 0.0494(4) Uani d . 1 . C
C7 0.5820(3) 0.58390(15) 0.87975(11) 0.0516(4) Uani d . 1 . C
C8 0.4741(4) 0.6925(2) 0.8641(2) 0.0661(5) Uani d . 1 . C
H81 0.336(6) 0.694(3) 0.840(2) 0.104(9) Uiso d . 1 . H
C9 0.5765(4) 0.8024(2) 0.8791(2) 0.0742(6) Uani d . 1 . C
H91 0.499(6) 0.884(3) 0.8673(19) 0.103(10) Uiso d . 1 . H
C10 0.7897(4) 0.8054(2) 0.9105(2) 0.0723(6) Uani d . 1 . C
H101 0.857(4) 0.889(2) 0.9219(16) 0.076(7) Uiso d . 1 . H
C11 0.8968(4) 0.6984(2) 0.9262(2) 0.0704(5) Uani d . 1 . C
H111 1.024(6) 0.702(3) 0.954(2) 0.116(11) Uiso d . 1 . H
C12 0.7949(3) 0.5889(2) 0.91105(13) 0.0594(5) Uani d . 1 . C
H121 0.865(4) 0.512(2) 0.9216(17) 0.083(7) Uiso d . 1 . H

loop_
_atom_type_symbol
_atom_type_description
_atom_type_scat_dispersion_real
_atom_type_scat_dispersion_imag
_atom_type_scat_source
C C 0.0181 0.0091 'International Tables Vol C Tables 4.2.6.8 and 6.1.1.4'
H H 0.0000 0.0000 'International Tables Vol C Tables 4.2.6.8 and 6.1.1.4'
N N 0.0311 0.0180 'International Tables Vol C Tables 4.2.6.8 and 6.1.1.4'
Cl Cl 0.3639 0.7018 'International Tables Vol C Tables 4.2.6.8 and 6.1.1.4'

loop_
_geom_angle_atom_site_label_1
_geom_angle_atom_site_label_2
_geom_angle_atom_site_label_3
_geom_angle
_geom_angle_publ_flag
C2 N1 C6 118.4(2) yes
N1 C2 C3 124.9(2) yes
N1 C2 Cl1 116.11(13) no
C3 C2 Cl1 119.00(13) no
C4 C3 C2 116.5(2) yes
C4 C3 C13 121.9(2) no
C2 C3 C13 121.5(2) no
N2 C13 C3 179.5(2) no
C5 C4 C3 119.3(2) yes
C5 C4 H41 121.0(18) no
C3 C4 H41 119.7(18) no
C4 C5 C6 120.1(2) yes
C4 C5 H51 119.5(16) no
C6 C5 H51 120.3(16) no
N1 C6 C5 120.7(2) yes
N1 C6 C7 115.85(15) no
C5 C6 C7 123.40(15) no
C12 C7 C8 118.0(2) no
C12 C7 C6 119.89(15) no
C8 C7 C6 122.1(2) no
C9 C8 C7 121.0(2) no
C9 C8 H81 118.(2) no
C7 C8 H81 121.(2) no
C8 C9 C10 120.1(2) no
C8 C9 H91 122.(2) no
C10 C9 H91 118.(2) no
C11 C10 C9 119.0(2) no
C11 C10 H101 124.2(16) no
C9 C10 H101 116.7(15) no
C10 C11 C12 120.9(2) no
C10 C11 H111 117.(2) no
C12 C11 H111 121.(2) no
C11 C12 C7 121.0(2) no
C11 C12 H121 123.0(17) no
C7 C12 H121 116.0(16) no

loop_
_geom_bond_atom_site_label_1
_geom_bond_atom_site_label_2
_geom_bond_site_symmetry_2
_geom_bond_distance
_geom_bond_publ_flag
N1 C2 . 1.311(2) yes
N1 C6 . 1.348(2) yes
C2 C3 . 1.395(2) yes
C2 Cl1 . 1.730(2) no
C3 C4 . 1.389(3) yes
C3 C13 . 1.430(2) no
C13 N2 . 1.136(3) no
C4 C5 . 1.373(3) yes
C4 H41 . 0.92(3) no
C5 C6 . 1.393(3) yes
C5 H51 . 1.03(3) no
C6 C7 . 1.484(2) no
C7 C12 . 1.385(3) no
C7 C8 . 1.391(2) no
C8 C9 . 1.386(3) no
C8 H81 . 0.91(4) no
C9 C10 . 1.386(4) no
C9 H91 . 1.03(3) no
C10 C11 . 1.374(3) no
C10 H101 . 1.03(3) no
C11 C12 . 1.381(3) no
C11 H111 . 0.86(4) no
C12 H121 . 0.96(3) no

loop_
_geom_torsion_atom_site_label_1
_geom_torsion_atom_site_label_2
_geom_torsion_atom_site_label_3
_geom_torsion_atom_site_label_4
_geom_torsion
_geom_torsion_publ_flag
C6 N1 C2 C3 -0.2(3) no
C6 N1 C2 Cl1 179.45(12) no
N1 C2 C3 C4 1.1(3) no
Cl1 C2 C3 C4 -178.50(14) no
N1 C2 C3 C13 -178.7(2) no
Cl1 C2 C3 C13 1.7(2) no
C4 C3 C13 N2 6.E1(2) no
C2 C3 C13 N2 -12.E1(2) no
C2 C3 C4 C5 -0.3(3) no
C13 C3 C4 C5 179.5(2) no
C3 C4 C5 C6 -1.3(3) no
C2 N1 C6 C5 -1.6(3) no
C2 N1 C6 C7 177.95(15) no
C4 C5 C6 N1 2.3(3) no
C4 C5 C6 C7 -177.1(2) no
N1 C6 C7 C12 -0.3(2) yes
C5 C6 C7 C12 179.2(2) yes
N1 C6 C7 C8 -178.8(2) yes
C5 C6 C7 C8 0.7(3) yes
C12 C7 C8 C9 0.3(3) no
C6 C7 C8 C9 178.8(2) no
C7 C8 C9 C10 -0.3(3) no
C8 C9 C10 C11 0.2(4) no
C9 C10 C11 C12 0.0(3) no
C10 C11 C12 C7 -0.1(3) no
C8 C7 C12 C11 -0.1(3) no
C6 C7 C12 C11 -178.6(2) no

loop_
_cod_related_entry_id
_cod_related_entry_database
_cod_related_entry_code
1 ChemSpider 300486
